data_4028691
loop_
_publ_author_name
'Chia-Wei Chang'
'Chi-Cheng Wu'
'Yung-Yu Chang'
'Chia-Chi Lin'
'Tun-Cheng Chien'

_publ_section_title
;
 Synthesis and Unexpected Oxidization of the Tricyclic Core of Ugibohlin,
 Isophakellin, and Styloguanidine
;
_journal_name_full 'Journal of Organic Chemistry'
_journal_page_first 10459
_journal_page_last 10468
_journal_paper_doi 10.1021/jo401911a
_journal_volume 78
_journal_year 2013
_chemical_formula_moiety 'C15 H12 N2 O3'
_chemical_formula_sum 'C15 H12 N2 O3'
_chemical_formula_weight 268.27
_chemical_name_systematic
;
 ?
;
_space_group_IT_number 14
_symmetry_cell_setting monoclinic
_symmetry_space_group_name_Hall '-P 2ybc'
_symmetry_space_group_name_H-M 'P 1 21/c 1'
_atom_sites_solution_hydrogens geom
_atom_sites_solution_primary direct
_atom_sites_solution_secondary difmap
_audit_creation_method SHELXL-97
_cell_angle_alpha 90.00
_cell_angle_beta 97.208(10)
_cell_angle_gamma 90.00
_cell_formula_units_Z 4
_cell_length_a 10.519(6)
_cell_length_b 14.773(7)
_cell_length_c 8.352(4)
_cell_measurement_reflns_used 0
_cell_measurement_temperature 200(2)
_cell_measurement_theta_max 0
_cell_measurement_theta_min 0
_cell_volume 1287.6(11)
_computing_molecular_graphics 'Ortep-3 for Windows (Farrugia, 1997)'
_computing_publication_material 'WinGX publication routines (Farrugia, 1999)'
_computing_structure_refinement 'SHELXL-97 (Sheldrick, 1997)'
_computing_structure_solution 'SHELXS-86 (Sheldrick, 1986)'
_diffrn_ambient_temperature 200(2)
_diffrn_measured_fraction_theta_full 0.997
_diffrn_measured_fraction_theta_max 0.997
_diffrn_radiation_monochromator graphite
_diffrn_radiation_source 'fine-focus sealed tube'
_diffrn_radiation_type MoK\a
_diffrn_radiation_wavelength 0.71073
_diffrn_reflns_av_R_equivalents 0.0920
_diffrn_reflns_av_sigmaI/netI 0.1083
_diffrn_reflns_limit_h_max 12
_diffrn_reflns_limit_h_min -12
_diffrn_reflns_limit_k_max 17
_diffrn_reflns_limit_k_min -17
_diffrn_reflns_limit_l_max 9
_diffrn_reflns_limit_l_min -9
_diffrn_reflns_number 8220
_diffrn_reflns_theta_full 25.02
_diffrn_reflns_theta_max 25.02
_diffrn_reflns_theta_min 2.39
_exptl_absorpt_coefficient_mu 0.098
_exptl_absorpt_correction_T_max 0.9961
_exptl_absorpt_correction_T_min 0.9636
_exptl_absorpt_correction_type multi-scan
_exptl_crystal_colour yellow
_exptl_crystal_density_diffrn 1.384
_exptl_crystal_description prism
_exptl_crystal_F_000 560
_exptl_crystal_size_max 0.38
_exptl_crystal_size_mid 0.12
_exptl_crystal_size_min 0.04
_refine_diff_density_max 0.216
_refine_diff_density_min -0.250
_refine_diff_density_rms 0.052
_refine_ls_extinction_method none
_refine_ls_goodness_of_fit_ref 0.935
_refine_ls_hydrogen_treatment constr
_refine_ls_matrix_type full
_refine_ls_number_parameters 181
_refine_ls_number_reflns 2260
_refine_ls_number_restraints 0
_refine_ls_restrained_S_all 0.935
_refine_ls_R_factor_all 0.1482
_refine_ls_R_factor_gt 0.0599
_refine_ls_shift/su_max 0.000
_refine_ls_shift/su_mean 0.000
_refine_ls_structure_factor_coef Fsqd
_refine_ls_weighting_details 'calc w=1/[\s^2^(Fo^2^)+(0.0860P)^2^+0.0000P] where P=(Fo^2^+2Fc^2^)/3'
_refine_ls_weighting_scheme calc
_refine_ls_wR_factor_gt 0.1352
_refine_ls_wR_factor_ref 0.1716
_reflns_number_gt 1133
_reflns_number_total 2260
_reflns_threshold_expression >2sigma(I)
_cod_data_source_file jo401911a_si_002.cif
_cod_data_source_block a12147
_cod_original_sg_symbol_H-M 'P 21/c'
_cod_database_code 4028691

loop_
_symmetry_equiv_pos_as_xyz
'x, y, z'
'-x, y+1/2, -z+1/2'
'-x, -y, -z'
'x, -y-1/2, z-1/2'

loop_
_atom_site_label
_atom_site_type_symbol
_atom_site_fract_x
_atom_site_fract_y
_atom_site_fract_z
_atom_site_U_iso_or_equiv
_atom_site_adp_type
_atom_site_occupancy
_atom_site_symmetry_multiplicity
_atom_site_calc_flag
_atom_site_refinement_flags
C1 C 0.8916(4) 0.2426(3) 0.5412(5) 0.0670(13) Uani 1 1 d .
H1A H 0.8042 0.2325 0.4883 0.100 Uiso 1 1 calc R
H1B H 0.9190 0.3041 0.5177 0.100 Uiso 1 1 calc R
H1C H 0.8935 0.2352 0.6581 0.100 Uiso 1 1 calc R
C2 C 1.1074(4) 0.1732(3) 0.5303(4) 0.0625(12) Uani 1 1 d .
H2 H 1.1526 0.2130 0.6067 0.075 Uiso 1 1 calc R
C3 C 1.1617(3) 0.1047(3) 0.4547(4) 0.0566(11) Uani 1 1 d .
H3 H 1.2496 0.0880 0.4682 0.068 Uiso 1 1 calc R
C4 C 1.0615(3) 0.0631(2) 0.3519(4) 0.0402(9) Uani 1 1 d .
C5 C 1.0558(3) -0.0139(3) 0.2457(4) 0.0412(9) Uani 1 1 d .
C6 C 0.9233(3) -0.0343(2) 0.1493(4) 0.0387(9) Uani 1 1 d .
C7 C 0.8229(3) 0.0896(2) 0.2869(4) 0.0393(9) Uani 1 1 d .
C8 C 0.9497(3) 0.1089(2) 0.3712(4) 0.0391(9) Uani 1 1 d .
C9 C 0.6932(3) 0.0005(3) 0.0763(4) 0.0467(10) Uani 1 1 d .
H9A H 0.7080 -0.0231 -0.0307 0.056 Uiso 1 1 calc R
H9B H 0.6446 0.0578 0.0590 0.056 Uiso 1 1 calc R
C10 C 0.6145(3) -0.0669(3) 0.1572(4) 0.0442(10) Uani 1 1 d .
C11 C 0.6219(4) -0.1579(3) 0.1268(5) 0.0641(12) Uani 1 1 d .
H11 H 0.6773 -0.1788 0.0532 0.077 Uiso 1 1 calc R
C12 C 0.5497(4) -0.2201(3) 0.2019(6) 0.0773(14) Uani 1 1 d .
H12 H 0.5577 -0.2831 0.1819 0.093 Uiso 1 1 calc R
C13 C 0.4667(4) -0.1903(4) 0.3049(5) 0.0716(13) Uani 1 1 d .
H13 H 0.4159 -0.2326 0.3544 0.086 Uiso 1 1 calc R
C14 C 0.4570(3) -0.0998(3) 0.3364(5) 0.0619(12) Uani 1 1 d .
H14 H 0.4004 -0.0795 0.4090 0.074 Uiso 1 1 calc R
C15 C 0.5297(3) -0.0377(3) 0.2626(4) 0.0523(10) Uani 1 1 d .
H15 H 0.5217 0.0250 0.2839 0.063 Uiso 1 1 calc R
N1 N 0.9783(3) 0.1769(2) 0.4807(3) 0.0495(8) Uani 1 1 d .
N2 N 0.8189(2) 0.01929(18) 0.1734(3) 0.0376(7) Uani 1 1 d .
O1 O 1.1445(2) -0.06375(17) 0.2248(3) 0.0585(8) Uani 1 1 d .
O2 O 0.9126(2) -0.09606(18) 0.0520(3) 0.0539(7) Uani 1 1 d .
O3 O 0.7263(2) 0.13041(16) 0.3077(3) 0.0561(8) Uani 1 1 d .

loop_
_atom_site_aniso_label
_atom_site_aniso_U_11
_atom_site_aniso_U_22
_atom_site_aniso_U_33
_atom_site_aniso_U_23
_atom_site_aniso_U_13
_atom_site_aniso_U_12
C1 0.091(3) 0.054(3) 0.062(3) -0.017(2) 0.035(2) -0.011(2)
C2 0.067(3) 0.077(4) 0.041(2) 0.004(2) 0.000(2) -0.029(3)
C3 0.040(2) 0.076(3) 0.051(2) 0.014(2) -0.0036(19) -0.015(2)
C4 0.0345(18) 0.049(3) 0.0375(19) 0.0086(17) 0.0052(16) -0.0060(18)
C5 0.0328(19) 0.052(3) 0.0409(19) 0.0191(18) 0.0120(16) 0.0030(18)
C6 0.0365(19) 0.047(2) 0.0348(19) 0.0061(18) 0.0121(16) -0.0005(17)
C7 0.0349(19) 0.041(2) 0.044(2) 0.0078(17) 0.0146(16) 0.0030(18)
C8 0.045(2) 0.042(2) 0.0310(18) 0.0049(16) 0.0091(16) -0.0094(18)
C9 0.0330(19) 0.064(3) 0.041(2) 0.0035(18) -0.0003(16) -0.0037(18)
C10 0.0293(18) 0.064(3) 0.0384(19) -0.0068(18) -0.0008(15) -0.0064(18)
C11 0.057(3) 0.072(3) 0.066(3) -0.020(2) 0.022(2) -0.014(2)
C12 0.072(3) 0.060(3) 0.102(4) -0.006(3) 0.018(3) -0.021(2)
C13 0.053(3) 0.094(4) 0.069(3) 0.002(3) 0.011(2) -0.030(3)
C14 0.037(2) 0.095(4) 0.055(2) -0.005(2) 0.0124(19) -0.009(2)
C15 0.0316(18) 0.070(3) 0.055(2) -0.005(2) 0.0037(17) 0.0007(19)
N1 0.054(2) 0.054(2) 0.0426(17) -0.0018(16) 0.0120(15) -0.0169(17)
N2 0.0301(15) 0.045(2) 0.0384(15) -0.0007(14) 0.0057(13) -0.0003(13)
O1 0.0388(14) 0.064(2) 0.0755(18) 0.0121(15) 0.0180(13) 0.0132(14)
O2 0.0523(15) 0.0587(19) 0.0526(16) -0.0113(13) 0.0147(13) -0.0016(13)
O3 0.0422(14) 0.0521(18) 0.0759(19) -0.0042(13) 0.0151(14) 0.0080(13)

loop_
_atom_type_symbol
_atom_type_description
_atom_type_scat_dispersion_real
_atom_type_scat_dispersion_imag
_atom_type_scat_source
C C 0.0033 0.0016 'International Tables Vol C Tables 4.2.6.8 and 6.1.1.4'
H H 0.0000 0.0000 'International Tables Vol C Tables 4.2.6.8 and 6.1.1.4'
N N 0.0061 0.0033 'International Tables Vol C Tables 4.2.6.8 and 6.1.1.4'
O O 0.0106 0.0060 'International Tables Vol C Tables 4.2.6.8 and 6.1.1.4'

loop_
_geom_angle_atom_site_label_1
_geom_angle_atom_site_label_2
_geom_angle_atom_site_label_3
_geom_angle
N1 C1 H1A 109.5
N1 C1 H1B 109.5
H1A C1 H1B 109.5
N1 C1 H1C 109.5
H1A C1 H1C 109.5
H1B C1 H1C 109.5
C3 C2 N1 110.4(3)
C3 C2 H2 124.8
N1 C2 H2 124.8
C2 C3 C4 106.4(3)
C2 C3 H3 126.8
C4 C3 H3 126.8
C8 C4 C3 107.2(3)
C8 C4 C5 119.2(3)
C3 C4 C5 133.5(4)
O1 C5 C4 126.3(3)
O1 C5 C6 117.6(3)
C4 C5 C6 116.1(3)
O2 C6 N2 121.0(3)
O2 C6 C5 119.6(3)
N2 C6 C5 119.4(3)
O3 C7 N2 120.7(3)
O3 C7 C8 124.5(3)
N2 C7 C8 114.8(3)
N1 C8 C4 108.6(3)
N1 C8 C7 125.4(3)
C4 C8 C7 126.0(3)
N2 C9 C10 112.3(3)
N2 C9 H9A 109.1
C10 C9 H9A 109.1
N2 C9 H9B 109.1
C10 C9 H9B 109.1
H9A C9 H9B 107.9
C11 C10 C15 118.3(3)
C11 C10 C9 121.2(3)
C15 C10 C9 120.5(4)
C10 C11 C12 121.2(4)
C10 C11 H11 119.4
C12 C11 H11 119.4
C13 C12 C11 119.8(4)
C13 C12 H12 120.1
C11 C12 H12 120.1
C14 C13 C12 120.2(4)
C14 C13 H13 119.9
C12 C13 H13 119.9
C13 C14 C15 120.1(4)
C13 C14 H14 119.9
C15 C14 H14 119.9
C14 C15 C10 120.5(4)
C14 C15 H15 119.8
C10 C15 H15 119.8
C8 N1 C2 107.4(3)
C8 N1 C1 128.6(3)
C2 N1 C1 124.0(3)
C6 N2 C7 124.2(3)
C6 N2 C9 118.7(3)
C7 N2 C9 117.1(3)

loop_
_geom_bond_atom_site_label_1
_geom_bond_atom_site_label_2
_geom_bond_distance
C1 N1 1.465(4)
C1 H1A 0.9800
C1 H1B 0.9800
C1 H1C 0.9800
C2 C3 1.355(5)
C2 N1 1.370(4)
C2 H2 0.9500
C3 C4 1.414(5)
C3 H3 0.9500
C4 C8 1.384(4)
C4 C5 1.439(5)
C5 O1 1.219(4)
C5 C6 1.549(4)
C6 O2 1.218(4)
C6 N2 1.388(4)
C7 O3 1.213(4)
C7 N2 1.403(4)
C7 C8 1.456(5)
C8 N1 1.367(4)
C9 N2 1.488(4)
C9 C10 1.508(5)
C9 H9A 0.9900
C9 H9B 0.9900
C10 C11 1.372(5)
C10 C15 1.398(4)
C11 C12 1.391(5)
C11 H11 0.9500
C12 C13 1.373(5)
C12 H12 0.9500
C13 C14 1.368(6)
C13 H13 0.9500
C14 C15 1.387(5)
C14 H14 0.9500
C15 H15 0.9500
